data_4029409
loop_
_publ_author_name
'Hong, Fong-Jiao'
'Low, Yun-Yee'
'Chong, Kam-Weng'
'Thomas, Noel F.'
'Kam, Toh-Seok'

_publ_section_title
;
 Biomimetic oxidative dimerization of anodically generated stilbene
 radical cations: effect of aromatic substitution on product distribution
 and reaction pathways.
;
_journal_issue 10
_journal_name_full 'The Journal of organic chemistry'
_journal_page_first 4528
_journal_page_last 4543
_journal_paper_doi 10.1021/jo500559r
_journal_volume 79
_journal_year 2014
_chemical_formula_moiety 'C30 H24 N2 O6'
_chemical_formula_sum 'C30 H24 N2 O6'
_chemical_formula_weight 508.51
_chemical_melting_point 104(2)
_chemical_name_systematic
; 
 ? 
;
_space_group_IT_number 15
_symmetry_cell_setting monoclinic
_symmetry_space_group_name_Hall '-C 2yc'
_symmetry_space_group_name_H-M 'C 1 2/c 1'
_atom_sites_solution_hydrogens geom
_atom_sites_solution_primary direct
_atom_sites_solution_secondary difmap
_audit_creation_method SHELXL-97
_cell_angle_alpha 90.00
_cell_angle_beta 99.753(3)
_cell_angle_gamma 90.00
_cell_formula_units_Z 8
_cell_length_a 21.8582(9)
_cell_length_b 11.2916(5)
_cell_length_c 20.2879(8)
_cell_measurement_reflns_used 946
_cell_measurement_temperature 100(2)
_cell_measurement_theta_max 23.83
_cell_measurement_theta_min 2.99
_cell_volume 4935.0(4)
_computing_cell_refinement 'SAINT (Bruker, 2007)'
_computing_data_collection 'APEX2 (Bruker, 2007)'
_computing_data_reduction 'SAINT (Bruker, 2007)'
_computing_molecular_graphics 'X-SEED (Barbour, 2001)'
_computing_publication_material
;  
SHELXL-97 (Sheldrick, 2008), enCIFer (Allen et al., 2004),
;
_computing_structure_refinement
;  
SHELXL97 (Sheldrick, 2008), Olex2 (Dolomanov & Puschmann, 2009)
;
_computing_structure_solution 'SHELXS97 (Sheldrick, 2008)'
_diffrn_ambient_temperature 100(2)
_diffrn_measured_fraction_theta_full 1.000
_diffrn_measured_fraction_theta_max 1.000
_diffrn_measurement_device_type 'Bruker SMART APEX CCD'
_diffrn_measurement_method '\w scans'
_diffrn_radiation_monochromator graphite
_diffrn_radiation_source 'fine-focus sealed tube'
_diffrn_radiation_type MoK\a
_diffrn_radiation_wavelength 0.71073
_diffrn_reflns_av_R_equivalents 0.0502
_diffrn_reflns_av_sigmaI/netI 0.0527
_diffrn_reflns_limit_h_max 28
_diffrn_reflns_limit_h_min -28
_diffrn_reflns_limit_k_max 14
_diffrn_reflns_limit_k_min -14
_diffrn_reflns_limit_l_max 26
_diffrn_reflns_limit_l_min -26
_diffrn_reflns_number 20161
_diffrn_reflns_theta_full 25.00
_diffrn_reflns_theta_max 27.50
_diffrn_reflns_theta_min 1.89
_exptl_absorpt_coefficient_mu 0.096
_exptl_absorpt_correction_T_max 0.9694
_exptl_absorpt_correction_T_min 0.9528
_exptl_absorpt_correction_type multi-scan
_exptl_absorpt_process_details 'SADABS (Bruker, 2006)'
_exptl_crystal_colour yellow
_exptl_crystal_density_diffrn 1.3869
_exptl_crystal_density_method 'not measured'
_exptl_crystal_description block
_exptl_crystal_F_000 2128
_exptl_crystal_size_max 0.50
_exptl_crystal_size_mid 0.50
_exptl_crystal_size_min 0.32
_refine_diff_density_max 0.413
_refine_diff_density_min -0.336
_refine_diff_density_rms 0.059
_refine_ls_extinction_method none
_refine_ls_goodness_of_fit_ref 1.036
_refine_ls_hydrogen_treatment constr
_refine_ls_matrix_type full
_refine_ls_number_parameters 345
_refine_ls_number_reflns 5667
_refine_ls_number_restraints 0
_refine_ls_restrained_S_all 1.036
_refine_ls_R_factor_all 0.0947
_refine_ls_R_factor_gt 0.0567
_refine_ls_shift/su_max 0.001
_refine_ls_shift/su_mean <0.001
_refine_ls_structure_factor_coef Fsqd
_refine_ls_weighting_details 'calc w=1/[\s^2^(Fo^2^)+(0.0723P)^2^+4.2631P] where P=(Fo^2^+2Fc^2^)/3'
_refine_ls_weighting_scheme calc
_refine_ls_wR_factor_gt 0.1360
_refine_ls_wR_factor_ref 0.1560
_reflns_number_gt 3772
_reflns_number_total 5667
_reflns_threshold_expression I>2\s(I)
_cod_data_source_file jo500559r_si_013.cif
_cod_data_source_block hfj_3416
_cod_depositor_comments
;
The following automatic conversions were performed:

'_chemical_melting_point' value '102-106' was changed to '104(2)' -
the average value was taken and precision was
estimated.

'_symmetry_cell_setting' value 'Monoclinic' changed to
'monoclinic' according to
/usr/data/users/saulius/crontab/automatic-downloads/rss-feeds/ACS/lib/dictionaries/cif_core.dic
dictionary named 'cif_core.dic' version 2.4.2 from 2011-04-26.

Automatic conversion script
Id: cif_fix_values 2281 2013-09-26 08:29:07Z andrius 

 Adding full bibliography for 4029384--4029417.cif.
;
_cod_original_sg_symbol_H-M 'C 2/c'
_cod_database_code 4029409

loop_
_symmetry_equiv_pos_as_xyz
'x, y, z'
'-x, y, -z+1/2'
'x+1/2, y+1/2, z'
'-x+1/2, y+1/2, -z+1/2'
'-x, -y, -z'
'x, -y, z-1/2'
'-x+1/2, -y+1/2, -z'
'x+1/2, -y+1/2, z-1/2'

loop_
_atom_site_label
_atom_site_type_symbol
_atom_site_fract_x
_atom_site_fract_y
_atom_site_fract_z
_atom_site_U_iso_or_equiv
_atom_site_adp_type
_atom_site_occupancy
_atom_site_symmetry_multiplicity
_atom_site_calc_flag
_atom_site_refinement_flags
C1A C 0.81909(9) 0.82711(19) 0.29144(10) 0.0239(5) Uani 1 1 d .
C2A C 0.81836(10) 0.8771(2) 0.35463(11) 0.0285(5) Uani 1 1 d .
H2A H 0.8441 0.9434 0.3686 0.034 Uiso 1 1 calc R
C3A C 0.78101(10) 0.8318(2) 0.39687(12) 0.0318(5) Uani 1 1 d .
H3A H 0.7817 0.8658 0.4398 0.038 Uiso 1 1 calc R
C4A C 0.74222(10) 0.7362(2) 0.37637(12) 0.0303(5) Uani 1 1 d .
C5A C 0.73958(10) 0.6899(2) 0.31265(11) 0.0261(5) Uani 1 1 d .
H5A H 0.7116 0.6272 0.2979 0.031 Uiso 1 1 calc R
C6A C 0.77748(9) 0.73461(19) 0.27030(10) 0.0230(5) Uani 1 1 d .
C7A C 0.86387(9) 0.86333(19) 0.24992(10) 0.0244(5) Uani 1 1 d .
H7A H 0.8849 0.9366 0.2592 0.029 Uiso 1 1 calc R
C8A C 0.87664(9) 0.79670(18) 0.19874(10) 0.0217(4) Uani 1 1 d .
C9A C 0.92575(9) 0.82382(18) 0.15931(10) 0.0212(4) Uani 1 1 d .
C10A C 0.94259(9) 0.73973(19) 0.11459(11) 0.0242(5) Uani 1 1 d .
H10A H 0.9238 0.6637 0.1123 0.029 Uiso 1 1 calc R
C11A C 0.98542(9) 0.76384(19) 0.07395(11) 0.0243(5) Uani 1 1 d .
H11A H 0.9959 0.7059 0.0438 0.029 Uiso 1 1 calc R
C12A C 1.01283(9) 0.87440(19) 0.07812(10) 0.0233(5) Uani 1 1 d .
C13A C 0.99929(10) 0.95929(19) 0.12254(11) 0.0256(5) Uani 1 1 d .
H13A H 1.0190 1.0345 0.1249 0.031 Uiso 1 1 calc R
C14A C 0.95681(10) 0.93336(19) 0.16322(11) 0.0257(5) Uani 1 1 d .
H14A H 0.9482 0.9907 0.1947 0.031 Uiso 1 1 calc R
C15A C 0.67073(12) 0.5918(3) 0.40419(13) 0.0410(6) Uani 1 1 d .
H15A H 0.6386 0.6106 0.3657 0.062 Uiso 1 1 calc R
H15B H 0.6511 0.5680 0.4421 0.062 Uiso 1 1 calc R
H15C H 0.6966 0.5269 0.3924 0.062 Uiso 1 1 calc R
C1B C 0.73225(9) 0.76011(19) 0.14754(10) 0.0225(4) Uani 1 1 d .
C2B C 0.71172(12) 0.7096(2) 0.08546(12) 0.0367(6) Uani 1 1 d .
H2B H 0.7215 0.6292 0.0783 0.044 Uiso 1 1 calc R
C3B C 0.67733(12) 0.7731(2) 0.03351(13) 0.0427(7) Uani 1 1 d .
H3B H 0.6640 0.7365 -0.0086 0.051 Uiso 1 1 calc R
C4B C 0.66253(10) 0.8908(2) 0.04367(11) 0.0294(5) Uani 1 1 d .
C5B C 0.68057(9) 0.94160(19) 0.10532(11) 0.0249(5) Uani 1 1 d .
H5B H 0.6696 1.0213 0.1129 0.030 Uiso 1 1 calc R
C6B C 0.71499(9) 0.87581(19) 0.15674(11) 0.0241(5) Uani 1 1 d .
H6B H 0.7269 0.9115 0.1994 0.029 Uiso 1 1 calc R
C7B C 0.77467(9) 0.68826(18) 0.20040(10) 0.0217(4) Uani 1 1 d .
H7B H 0.7579 0.6057 0.1993 0.026 Uiso 1 1 calc R
C8B C 0.84112(9) 0.68172(18) 0.18287(10) 0.0199(4) Uani 1 1 d .
H8B H 0.8365 0.6690 0.1335 0.024 Uiso 1 1 calc R
C9B C 0.87585(9) 0.57517(19) 0.21670(10) 0.0221(4) Uani 1 1 d .
C10B C 0.86520(10) 0.46543(19) 0.18610(12) 0.0293(5) Uani 1 1 d .
H10B H 0.8391 0.4601 0.1437 0.035 Uiso 1 1 calc R
C11B C 0.89187(11) 0.3640(2) 0.21613(13) 0.0352(6) Uani 1 1 d .
H11B H 0.8845 0.2890 0.1950 0.042 Uiso 1 1 calc R
C12B C 0.92952(11) 0.3745(2) 0.27774(13) 0.0360(6) Uani 1 1 d .
C13B C 0.94268(10) 0.4819(2) 0.30905(12) 0.0330(5) Uani 1 1 d .
H13B H 0.9695 0.4867 0.3510 0.040 Uiso 1 1 calc R
C14B C 0.91585(10) 0.5829(2) 0.27781(11) 0.0277(5) Uani 1 1 d .
H14B H 0.9248 0.6580 0.2982 0.033 Uiso 1 1 calc R
C15B C 0.61561(12) 1.0702(2) -0.00306(12) 0.0369(6) Uani 1 1 d .
H15D H 0.5918 1.0780 0.0335 0.055 Uiso 1 1 calc R
H15E H 0.5909 1.1000 -0.0446 0.055 Uiso 1 1 calc R
H15F H 0.6541 1.1161 0.0075 0.055 Uiso 1 1 calc R
N12A N 1.05600(8) 0.90224(16) 0.03275(9) 0.0263(4) Uani 1 1 d .
N12B N 0.95530(12) 0.2655(2) 0.31068(14) 0.0574(7) Uani 1 1 d .
O4A O 0.70870(8) 0.69457(17) 0.42223(9) 0.0428(5) Uani 1 1 d .
O12A O 1.07607(7) 1.00437(14) 0.03244(8) 0.0302(4) Uani 1 1 d .
O13A O 1.07077(8) 0.82310(15) -0.00304(9) 0.0363(4) Uani 1 1 d .
O4B O 0.63028(9) 0.94846(14) -0.01118(8) 0.0410(5) Uani 1 1 d .
O12B O 0.93849(15) 0.1703(2) 0.28349(14) 0.0944(10) Uani 1 1 d .
O13B O 0.99110(10) 0.2743(2) 0.36403(12) 0.0698(7) Uani 1 1 d .

loop_
_atom_site_aniso_label
_atom_site_aniso_U_11
_atom_site_aniso_U_22
_atom_site_aniso_U_33
_atom_site_aniso_U_23
_atom_site_aniso_U_13
_atom_site_aniso_U_12
C1A 0.0243(10) 0.0195(11) 0.0250(11) -0.0012(9) -0.0039(8) 0.0048(8)
C2A 0.0278(11) 0.0257(12) 0.0288(12) -0.0057(10) -0.0044(9) 0.0015(9)
C3A 0.0312(11) 0.0361(14) 0.0263(12) -0.0078(10) 0.0002(9) 0.0036(10)
C4A 0.0287(11) 0.0331(13) 0.0294(12) -0.0010(10) 0.0058(9) 0.0017(10)
C5A 0.0249(10) 0.0223(11) 0.0293(12) -0.0016(9) -0.0005(8) 0.0015(9)
C6A 0.0229(10) 0.0177(10) 0.0261(11) 0.0004(9) -0.0028(8) 0.0044(8)
C7A 0.0262(10) 0.0165(10) 0.0269(11) -0.0024(9) -0.0061(8) 0.0009(8)
C8A 0.0241(10) 0.0148(10) 0.0229(11) 0.0001(8) -0.0058(8) 0.0011(8)
C9A 0.0234(10) 0.0150(10) 0.0221(10) 0.0012(8) -0.0051(8) 0.0018(8)
C10A 0.0281(10) 0.0131(10) 0.0291(12) -0.0004(9) -0.0014(9) 0.0001(8)
C11A 0.0278(10) 0.0149(10) 0.0278(11) -0.0014(9) -0.0018(8) 0.0034(8)
C12A 0.0236(10) 0.0196(11) 0.0242(11) 0.0038(8) -0.0035(8) 0.0004(8)
C13A 0.0290(11) 0.0147(10) 0.0295(12) -0.0002(9) -0.0054(9) -0.0027(8)
C14A 0.0311(11) 0.0167(10) 0.0265(11) -0.0043(9) -0.0030(9) -0.0005(9)
C15A 0.0405(14) 0.0455(16) 0.0389(14) -0.0027(12) 0.0120(11) -0.0068(12)
C1B 0.0219(9) 0.0181(10) 0.0254(11) 0.0004(9) -0.0019(8) 0.0015(8)
C2B 0.0501(14) 0.0182(11) 0.0351(13) -0.0061(10) -0.0121(11) 0.0084(10)
C3B 0.0598(16) 0.0238(13) 0.0351(14) -0.0086(11) -0.0191(12) 0.0112(12)
C4B 0.0350(11) 0.0196(11) 0.0288(12) -0.0010(9) -0.0083(9) 0.0061(9)
C5B 0.0281(10) 0.0158(10) 0.0293(12) -0.0024(9) 0.0005(9) 0.0062(8)
C6B 0.0261(10) 0.0225(11) 0.0223(11) -0.0037(9) 0.0002(8) 0.0027(8)
C7B 0.0235(10) 0.0141(10) 0.0250(11) 0.0000(8) -0.0035(8) -0.0002(8)
C8B 0.0229(9) 0.0147(10) 0.0202(10) 0.0004(8) -0.0019(7) 0.0004(8)
C9B 0.0211(9) 0.0182(10) 0.0260(11) 0.0030(9) 0.0008(8) 0.0021(8)
C10B 0.0291(11) 0.0186(11) 0.0368(13) 0.0009(9) -0.0041(9) 0.0023(9)
C11B 0.0341(12) 0.0166(11) 0.0514(16) 0.0028(11) -0.0028(11) 0.0026(10)
C12B 0.0354(12) 0.0220(12) 0.0482(15) 0.0131(11) 0.0004(11) 0.0055(10)
C13B 0.0299(11) 0.0343(14) 0.0314(13) 0.0104(10) -0.0047(9) 0.0038(10)
C14B 0.0307(11) 0.0207(11) 0.0299(12) 0.0023(9) -0.0004(9) 0.0013(9)
C15B 0.0509(14) 0.0210(12) 0.0335(13) 0.0005(10) -0.0080(11) 0.0117(11)
N12A 0.0268(9) 0.0201(9) 0.0292(10) 0.0044(8) -0.0029(7) 0.0003(8)
N12B 0.0658(16) 0.0298(13) 0.0681(18) 0.0191(12) -0.0129(13) 0.0115(12)
O4A 0.0418(10) 0.0529(12) 0.0364(10) -0.0121(9) 0.0142(8) -0.0130(9)
O12A 0.0329(8) 0.0200(8) 0.0348(9) 0.0070(7) -0.0029(6) -0.0043(7)
O13A 0.0438(10) 0.0259(9) 0.0416(10) -0.0033(8) 0.0138(8) -0.0002(8)
O4B 0.0615(11) 0.0192(8) 0.0329(9) -0.0054(7) -0.0186(8) 0.0138(8)
O12B 0.148(3) 0.0265(12) 0.0899(19) 0.0104(12) -0.0329(17) 0.0257(14)
O13B 0.0686(14) 0.0456(13) 0.0818(17) 0.0310(12) -0.0258(12) 0.0041(11)

loop_
_atom_type_symbol
_atom_type_description
_atom_type_scat_dispersion_real
_atom_type_scat_dispersion_imag
_atom_type_scat_source
C C 0.0033 0.0016 'International Tables Vol C Tables 4.2.6.8 and 6.1.1.4'
H H 0.0000 0.0000 'International Tables Vol C Tables 4.2.6.8 and 6.1.1.4'
N N 0.0061 0.0033 'International Tables Vol C Tables 4.2.6.8 and 6.1.1.4'
O O 0.0106 0.0060 'International Tables Vol C Tables 4.2.6.8 and 6.1.1.4'

loop_
_geom_angle_atom_site_label_1
_geom_angle_atom_site_label_2
_geom_angle_atom_site_label_3
_geom_angle
C6A C1A C2A 118.1(2)
C6A C1A C7A 119.81(19)
C2A C1A C7A 121.9(2)
C3A C2A C1A 121.2(2)
C3A C2A H2A 119.4
C1A C2A H2A 119.4
C2A C3A C4A 119.8(2)
C2A C3A H3A 120.1
C4A C3A H3A 120.1
O4A C4A C5A 124.4(2)
O4A C4A C3A 115.8(2)
C5A C4A C3A 119.9(2)
C6A C5A C4A 120.4(2)
C6A C5A H5A 119.8
C4A C5A H5A 119.8
C5A C6A C1A 120.4(2)
C5A C6A C7B 121.68(19)
C1A C6A C7B 117.92(19)
C8A C7A C1A 122.4(2)
C8A C7A H7A 118.8
C1A C7A H7A 118.8
C7A C8A C9A 124.47(19)
C7A C8A C8B 118.34(19)
C9A C8A C8B 117.08(18)
C10A C9A C14A 117.0(2)
C10A C9A C8A 120.28(19)
C14A C9A C8A 122.72(19)
C11A C10A C9A 122.2(2)
C11A C10A H10A 118.9
C9A C10A H10A 118.9
C10A C11A C12A 118.3(2)
C10A C11A H11A 120.8
C12A C11A H11A 120.8
C11A C12A C13A 121.9(2)
C11A C12A N12A 118.42(19)
C13A C12A N12A 119.65(19)
C14A C13A C12A 119.0(2)
C14A C13A H13A 120.5
C12A C13A H13A 120.5
C13A C14A C9A 121.5(2)
C13A C14A H14A 119.3
C9A C14A H14A 119.3
O4A C15A H15A 109.5
O4A C15A H15B 109.5
H15A C15A H15B 109.5
O4A C15A H15C 109.5
H15A C15A H15C 109.5
H15B C15A H15C 109.5
C6B C1B C2B 117.26(19)
C6B C1B C7B 123.70(19)
C2B C1B C7B 118.97(19)
C3B C2B C1B 121.9(2)
C3B C2B H2B 119.0
C1B C2B H2B 119.0
C2B C3B C4B 119.4(2)
C2B C3B H3B 120.3
C4B C3B H3B 120.3
C5B C4B O4B 124.6(2)
C5B C4B C3B 119.7(2)
O4B C4B C3B 115.6(2)
C4B C5B C6B 119.7(2)
C4B C5B H5B 120.2
C6B C5B H5B 120.2
C1B C6B C5B 121.9(2)
C1B C6B H6B 119.1
C5B C6B H6B 119.1
C6A C7B C1B 113.61(17)
C6A C7B C8B 110.00(16)
C1B C7B C8B 110.14(17)
C6A C7B H7B 107.6
C1B C7B H7B 107.6
C8B C7B H7B 107.6
C8A C8B C9B 112.46(16)
C8A C8B C7B 112.01(16)
C9B C8B C7B 110.37(16)
C8A C8B H8B 107.2
C9B C8B H8B 107.2
C7B C8B H8B 107.2
C10B C9B C14B 119.09(19)
C10B C9B C8B 118.09(18)
C14B C9B C8B 122.77(19)
C11B C10B C9B 121.2(2)
C11B C10B H10B 119.4
C9B C10B H10B 119.4
C10B C11B C12B 118.1(2)
C10B C11B H11B 120.9
C12B C11B H11B 120.9
C13B C12B C11B 122.7(2)
C13B C12B N12B 119.7(2)
C11B C12B N12B 117.7(2)
C12B C13B C14B 118.3(2)
C12B C13B H13B 120.8
C14B C13B H13B 120.8
C13B C14B C9B 120.6(2)
C13B C14B H14B 119.7
C9B C14B H14B 119.7
O4B C15B H15D 109.5
O4B C15B H15E 109.5
H15D C15B H15E 109.5
O4B C15B H15F 109.5
H15D C15B H15F 109.5
H15E C15B H15F 109.5
O13A N12A O12A 123.20(19)
O13A N12A C12A 118.60(18)
O12A N12A C12A 118.21(18)
O13B N12B O12B 124.1(2)
O13B N12B C12B 118.2(2)
O12B N12B C12B 117.7(2)
C4A O4A C15A 117.33(19)
C4B O4B C15B 117.17(17)

loop_
_geom_bond_atom_site_label_1
_geom_bond_atom_site_label_2
_geom_bond_distance
C1A C6A 1.404(3)
C1A C2A 1.403(3)
C1A C7A 1.454(3)
C2A C3A 1.378(3)
C2A H2A 0.9500
C3A C4A 1.392(3)
C3A H3A 0.9500
C4A O4A 1.362(3)
C4A C5A 1.387(3)
C5A C6A 1.386(3)
C5A H5A 0.9500
C6A C7B 1.503(3)
C7A C8A 1.349(3)
C7A H7A 0.9500
C8A C9A 1.475(3)
C8A C8B 1.519(3)
C9A C10A 1.405(3)
C9A C14A 1.407(3)
C10A C11A 1.376(3)
C10A H10A 0.9500
C11A C12A 1.381(3)
C11A H11A 0.9500
C12A C13A 1.382(3)
C12A N12A 1.460(3)
C13A C14A 1.374(3)
C13A H13A 0.9500
C14A H14A 0.9500
C15A O4A 1.437(3)
C15A H15A 0.9800
C15A H15B 0.9800
C15A H15C 0.9800
C1B C6B 1.381(3)
C1B C2B 1.386(3)
C1B C7B 1.527(3)
C2B C3B 1.386(3)
C2B H2B 0.9500
C3B C4B 1.392(3)
C3B H3B 0.9500
C4B C5B 1.372(3)
C4B O4B 1.376(3)
C5B C6B 1.393(3)
C5B H5B 0.9500
C6B H6B 0.9500
C7B C8B 1.555(3)
C7B H7B 1.0000
C8B C9B 1.523(3)
C8B H8B 1.0000
C9B C10B 1.388(3)
C9B C14B 1.394(3)
C10B C11B 1.379(3)
C10B H10B 0.9500
C11B C12B 1.380(3)
C11B H11B 0.9500
C12B C13B 1.377(3)
C12B N12B 1.467(3)
C13B C14B 1.385(3)
C13B H13B 0.9500
C14B H14B 0.9500
C15B O4B 1.427(3)
C15B H15D 0.9800
C15B H15E 0.9800
C15B H15F 0.9800
N12A O13A 1.228(2)
N12A O12A 1.234(2)
N12B O13B 1.227(3)
N12B O12B 1.236(3)
